data_4122900
loop_
_publ_author_name
'Yang, Yin'
'Hughes, Russell P.'
'Aprahamian, Ivan'

_publ_section_title
;
 Near-infrared light activated azo-BF2 switches.
;
_journal_issue 38
_journal_name_full 'Journal of the American Chemical Society'
_journal_page_first 13190
_journal_page_last 13193
_journal_paper_doi 10.1021/ja508125n
_journal_volume 136
_journal_year 2014
_chemical_formula_moiety 'C18 H13 B F2 N4 O'
_chemical_formula_sum 'C18 H13 B F2 N4 O'
_chemical_formula_weight 350.13
_space_group_crystal_system monoclinic
_space_group_IT_number 14
_space_group_name_Hall '-P 2ybc'
_symmetry_space_group_name_Hall '-P 2ybc'
_symmetry_space_group_name_H-M 'P 1 21/c 1'
_atom_sites_solution_hydrogens geom
_atom_sites_solution_primary direct
_audit_creation_date 2013-05-02
_audit_creation_method
;
  Olex2 1.2
  (compiled Apr 23 2013 17:54:37, GUI svn.r4466)
;
_cell_angle_alpha 90
_cell_angle_beta 94.1250(10)
_cell_angle_gamma 90
_cell_formula_units_Z 4
_cell_length_a 16.9594(2)
_cell_length_b 12.7408(2)
_cell_length_c 7.24400(10)
_cell_measurement_reflns_used 6786
_cell_measurement_temperature 173(2)
_cell_measurement_theta_max 68.167
_cell_measurement_theta_min 5.230
_cell_volume 1561.20(4)
_computing_cell_refinement 'APEX2 (BRUKER, V2012.10-0, 2012)'
_computing_data_collection 'COSMO (BRUKER, V1.61, 2009)'
_computing_data_reduction 'SAINT v8.27A (Bruker, 2012)'
_computing_molecular_graphics
;
O. V. Dolomanov, L. J. Bourhis, R. J. Gildea, J. A. K. Howard and H. Puschmann,
OLEX2: a complete structure solution, refinement and analysis program.
J. Appl. Cryst. (2009). 42, 339-341.
;
_computing_publication_material
;
O. V. Dolomanov, L. J. Bourhis, R. J. Gildea, J. A. K. Howard and H. Puschmann,
OLEX2: a complete structure solution, refinement and analysis program.
J. Appl. Cryst. (2009). 42, 339-341.
;
_computing_structure_refinement
;
SHELXL-2013, G.M. Sheldrick, Acta Cryst.
(2008). A64, 112-122
;
_computing_structure_solution
;
XS, G.M. Sheldrick, Acta Cryst.
(2008). A64, 112-122
;
_diffrn_ambient_temperature 172.99
_diffrn_detector_area_resol_mean 836.6
_diffrn_measured_fraction_theta_full 0.997
_diffrn_measured_fraction_theta_max 0.995
_diffrn_measurement_device_type 'Bruker APEX-II CCD'
_diffrn_measurement_method '\f and \w scans'
_diffrn_radiation_monochromator graphite
_diffrn_radiation_type CuK\a
_diffrn_radiation_wavelength 1.54178
_diffrn_reflns_av_R_equivalents 0.0249
_diffrn_reflns_av_unetI/netI 0.0203
_diffrn_reflns_Laue_measured_fraction_full 0.997
_diffrn_reflns_Laue_measured_fraction_max 0.995
_diffrn_reflns_limit_h_max 19
_diffrn_reflns_limit_h_min -20
_diffrn_reflns_limit_k_max 15
_diffrn_reflns_limit_k_min -15
_diffrn_reflns_limit_l_max 8
_diffrn_reflns_limit_l_min -8
_diffrn_reflns_number 11595
_diffrn_reflns_point_group_measured_fraction_full 0.997
_diffrn_reflns_point_group_measured_fraction_max 0.995
_diffrn_reflns_theta_full 67.679
_diffrn_reflns_theta_max 68.319
_diffrn_reflns_theta_min 4.344
_diffrn_standards_number 0
_exptl_absorpt_coefficient_mu 0.938
_exptl_absorpt_correction_T_max 0.7531
_exptl_absorpt_correction_T_min 0.6707
_exptl_absorpt_correction_type multi-scan
_exptl_absorpt_process_details
;
SADABS-2012/1 (Bruker,2012) was used for absorption correction.
wR2(int) was 0.0517 before and 0.0406 after correction.
The Ratio of minimum to maximum transmission is 0.8906.
The \l/2 correction factor is 0.0015.
;
_exptl_crystal_colour black
_exptl_crystal_density_diffrn 1.490
_exptl_crystal_description needle
_exptl_crystal_F_000 720
_exptl_crystal_size_max 0.279
_exptl_crystal_size_mid 0.171
_exptl_crystal_size_min 0.05
_refine_diff_density_max 0.211
_refine_diff_density_min -0.169
_refine_diff_density_rms 0.035
_refine_ls_extinction_method none
_refine_ls_goodness_of_fit_ref 1.037
_refine_ls_hydrogen_treatment constr
_refine_ls_matrix_type full
_refine_ls_number_parameters 236
_refine_ls_number_reflns 2863
_refine_ls_number_restraints 0
_refine_ls_restrained_S_all 1.037
_refine_ls_R_factor_all 0.0372
_refine_ls_R_factor_gt 0.0315
_refine_ls_shift/su_max 0.001
_refine_ls_shift/su_mean 0.000
_refine_ls_structure_factor_coef Fsqd
_refine_ls_weighting_details 'w=1/[\s^2^(Fo^2^)+(0.0483P)^2^+0.4003P] where P=(Fo^2^+2Fc^2^)/3'
_refine_ls_weighting_scheme calc
_refine_ls_wR_factor_gt 0.0877
_refine_ls_wR_factor_ref 0.0923
_reflns_Friedel_coverage 0.000
_reflns_number_gt 2484
_reflns_number_total 2863
_reflns_threshold_expression 'I > 2\s(I)'
_cod_data_source_file ja508125n_si_002.cif
_cod_data_source_block ia513
_cod_database_code 4122900
_olex2_refinement_description
;
1. Fixed Uiso
 At 1.2 times of:
  All C(H) groups
 At 1.5 times of:
  All C(H,H,H) groups
2.a Aromatic/amide H refined with riding coordinates:
 C4(H4), C5(H5), C7(H7), C8(H8), C9(H9), C10(H10), C13(H13), C14(H14),
 C16(H16), C17(H17)
2.b Idealised Me refined as rotating group:
 C18(H18A,H18B,H18C)
;
_contact_crystallographer_email staples@chemistry.msu.com
_contact_crystallographer_name 'Richard Staples'
_shelx_estimated_absorpt_t_max 0.955
_shelx_estimated_absorpt_t_min 0.780
_shelx_space_group_comment
;
The symmetry employed for this shelxl refinement is uniquely defined
by the following loop, which should always be used as a source of
symmetry information in preference to the above space-group names.
They are only intended as comments.
;
_shelxl_version_number 2013-3

loop_
_space_group_symop_operation_xyz
'x, y, z'
'-x, y+1/2, -z+1/2'
'-x, -y, -z'
'x, -y-1/2, z-1/2'

loop_
_atom_site_label
_atom_site_type_symbol
_atom_site_fract_x
_atom_site_fract_y
_atom_site_fract_z
_atom_site_U_iso_or_equiv
_atom_site_adp_type
_atom_site_occupancy
_atom_site_site_symmetry_order
_atom_site_calc_flag
_atom_site_refinement_flags_posn
_atom_site_refinement_flags_adp
F1 F 0.35180(4) 0.97247(6) 0.37796(11) 0.0318(2) Uani 1 1 d . .
F2 F 0.31308(4) 0.97509(6) 0.06915(10) 0.0320(2) Uani 1 1 d . .
O1 O 0.15262(6) 0.53850(8) 0.29473(15) 0.0385(3) Uani 1 1 d . .
N1 N 0.16159(6) 0.97208(8) 0.32392(15) 0.0272(3) Uani 1 1 d . .
N2 N 0.21785(6) 1.03631(8) 0.29017(14) 0.0246(2) Uani 1 1 d . .
N3 N 0.33022(6) 1.14096(8) 0.22764(14) 0.0248(2) Uani 1 1 d . .
N4 N 0.07670(7) 1.21421(11) 0.43344(19) 0.0433(3) Uani 1 1 d . .
C1 C 0.13231(8) 1.18086(10) 0.37391(19) 0.0296(3) Uani 1 1 d . .
C2 C 0.20318(8) 1.14229(10) 0.30692(18) 0.0267(3) Uani 1 1 d . .
C3 C 0.26893(7) 1.20292(10) 0.26776(16) 0.0249(3) Uani 1 1 d . .
C4 C 0.27644(8) 1.31388(10) 0.26568(18) 0.0278(3) Uani 1 1 d . .
H4 H 0.2339 1.3576 0.2964 0.033 Uiso 1 1 calc R U
C5 C 0.34548(8) 1.35613(11) 0.21892(17) 0.0293(3) Uani 1 1 d . .
H5 H 0.3508 1.4303 0.2164 0.035 Uiso 1 1 calc R U
C6 C 0.41056(8) 1.29222(10) 0.17322(17) 0.0269(3) Uani 1 1 d . .
C7 C 0.48280(8) 1.33296(11) 0.12254(18) 0.0316(3) Uani 1 1 d . .
H7 H 0.4895 1.4068 0.1147 0.038 Uiso 1 1 calc R U
C8 C 0.54382(8) 1.26791(12) 0.08424(19) 0.0336(3) Uani 1 1 d . .
H8 H 0.5923 1.2967 0.0499 0.040 Uiso 1 1 calc R U
C9 C 0.53466(8) 1.15901(11) 0.09579(18) 0.0319(3) Uani 1 1 d . .
H9 H 0.5775 1.1143 0.0711 0.038 Uiso 1 1 calc R U
C10 C 0.46452(8) 1.11578(11) 0.14235(18) 0.0281(3) Uani 1 1 d . .
H10 H 0.4587 1.0417 0.1482 0.034 Uiso 1 1 calc R U
C11 C 0.40165(7) 1.18185(10) 0.18111(16) 0.0247(3) Uani 1 1 d . .
C12 C 0.16838(7) 0.86353(10) 0.31372(17) 0.0259(3) Uani 1 1 d . .
C13 C 0.09964(8) 0.81341(11) 0.36472(18) 0.0287(3) Uani 1 1 d . .
H13 H 0.0570 0.8550 0.4016 0.034 Uiso 1 1 calc R U
C14 C 0.09197(8) 0.70570(11) 0.36305(19) 0.0302(3) Uani 1 1 d . .
H14 H 0.0448 0.6736 0.3988 0.036 Uiso 1 1 calc R U
C15 C 0.15409(8) 0.64459(11) 0.30842(18) 0.0292(3) Uani 1 1 d . .
C16 C 0.22378(8) 0.69275(10) 0.25967(19) 0.0293(3) Uani 1 1 d . .
H16 H 0.2665 0.6506 0.2252 0.035 Uiso 1 1 calc R U
C17 C 0.23130(7) 0.79991(10) 0.26095(18) 0.0281(3) Uani 1 1 d . .
H17 H 0.2788 0.8315 0.2264 0.034 Uiso 1 1 calc R U
C18 C 0.08006(10) 0.48698(12) 0.3273(3) 0.0502(4) Uani 1 1 d . .
H18A H 0.0695 0.4945 0.4579 0.075 Uiso 1 1 calc R U
H18B H 0.0841 0.4123 0.2969 0.075 Uiso 1 1 calc R U
H18C H 0.0368 0.5187 0.2495 0.075 Uiso 1 1 calc R U
B1 B 0.30872(8) 1.02291(11) 0.2371(2) 0.0256(3) Uani 1 1 d . .

loop_
_atom_site_aniso_label
_atom_site_aniso_U_11
_atom_site_aniso_U_22
_atom_site_aniso_U_33
_atom_site_aniso_U_23
_atom_site_aniso_U_13
_atom_site_aniso_U_12
F1 0.0267(4) 0.0269(4) 0.0416(4) 0.0031(3) 0.0004(3) 0.0037(3)
F2 0.0320(4) 0.0301(4) 0.0352(4) -0.0072(3) 0.0120(3) -0.0047(3)
O1 0.0320(5) 0.0254(5) 0.0587(7) -0.0005(4) 0.0077(5) -0.0026(4)
N1 0.0238(5) 0.0274(6) 0.0310(6) 0.0009(4) 0.0055(4) -0.0002(4)
N2 0.0223(5) 0.0254(6) 0.0263(5) 0.0001(4) 0.0035(4) 0.0002(4)
N3 0.0228(5) 0.0257(6) 0.0264(5) -0.0013(4) 0.0044(4) 0.0011(4)
N4 0.0334(7) 0.0404(7) 0.0577(8) 0.0002(6) 0.0151(6) 0.0056(6)
C1 0.0266(7) 0.0266(7) 0.0359(7) 0.0013(5) 0.0048(6) 0.0016(5)
C2 0.0249(6) 0.0247(6) 0.0306(7) -0.0005(5) 0.0040(5) 0.0036(5)
C3 0.0252(6) 0.0262(7) 0.0233(6) -0.0010(5) 0.0010(5) 0.0039(5)
C4 0.0297(7) 0.0252(7) 0.0286(7) -0.0009(5) 0.0021(5) 0.0044(5)
C5 0.0358(7) 0.0234(6) 0.0283(7) -0.0005(5) 0.0001(5) -0.0003(5)
C6 0.0299(7) 0.0279(7) 0.0227(6) -0.0018(5) 0.0004(5) -0.0026(5)
C7 0.0365(7) 0.0301(7) 0.0281(7) -0.0014(5) 0.0021(6) -0.0087(6)
C8 0.0291(7) 0.0417(8) 0.0306(7) -0.0043(6) 0.0059(5) -0.0114(6)
C9 0.0251(6) 0.0396(8) 0.0315(7) -0.0073(6) 0.0056(5) -0.0013(6)
C10 0.0279(6) 0.0270(7) 0.0297(7) -0.0032(5) 0.0045(5) -0.0009(5)
C11 0.0246(6) 0.0284(7) 0.0212(6) -0.0013(5) 0.0022(5) -0.0023(5)
C12 0.0254(6) 0.0261(6) 0.0263(6) 0.0003(5) 0.0025(5) 0.0001(5)
C13 0.0242(6) 0.0319(7) 0.0305(7) 0.0003(5) 0.0056(5) 0.0026(5)
C14 0.0251(7) 0.0315(7) 0.0344(7) 0.0018(6) 0.0048(5) -0.0038(5)
C15 0.0309(7) 0.0261(7) 0.0306(7) 0.0015(5) 0.0013(5) -0.0006(5)
C16 0.0259(6) 0.0298(7) 0.0325(7) -0.0014(5) 0.0051(5) 0.0028(5)
C17 0.0236(6) 0.0299(7) 0.0313(7) 0.0004(5) 0.0052(5) -0.0012(5)
C18 0.0360(8) 0.0289(8) 0.0865(13) -0.0004(8) 0.0102(8) -0.0067(7)
B1 0.0212(7) 0.0249(7) 0.0313(7) -0.0011(6) 0.0056(6) -0.0008(5)

loop_
_atom_type_symbol
_atom_type_description
_atom_type_scat_dispersion_real
_atom_type_scat_dispersion_imag
_atom_type_scat_source
C C 0.0181 0.0091 'International Tables Vol C Tables 4.2.6.8 and 6.1.1.4'
H H 0.0000 0.0000 'International Tables Vol C Tables 4.2.6.8 and 6.1.1.4'
B B 0.0090 0.0039 'International Tables Vol C Tables 4.2.6.8 and 6.1.1.4'
F F 0.0727 0.0534 'International Tables Vol C Tables 4.2.6.8 and 6.1.1.4'
N N 0.0311 0.0180 'International Tables Vol C Tables 4.2.6.8 and 6.1.1.4'
O O 0.0492 0.0322 'International Tables Vol C Tables 4.2.6.8 and 6.1.1.4'

loop_
_geom_angle_atom_site_label_1
_geom_angle_atom_site_label_2
_geom_angle_atom_site_label_3
_geom_angle
C15 O1 C18 117.22(11)
N2 N1 C12 123.66(10)
N1 N2 C2 117.53(10)
N1 N2 B1 134.72(10)
C2 N2 B1 107.70(10)
C3 N3 C11 122.18(11)
C3 N3 B1 111.69(10)
C11 N3 B1 126.12(10)
N4 C1 C2 177.30(15)
N2 C2 C1 122.19(12)
N2 C2 C3 111.72(11)
C3 C2 C1 125.80(12)
N3 C3 C2 110.88(11)
N3 C3 C4 120.50(11)
C2 C3 C4 128.61(11)
C3 C4 H4 120.7
C5 C4 C3 118.59(12)
C5 C4 H4 120.7
C4 C5 H5 119.1
C4 C5 C6 121.84(12)
C6 C5 H5 119.1
C7 C6 C5 123.58(12)
C7 C6 C11 118.39(12)
C11 C6 C5 118.03(11)
C6 C7 H7 119.5
C8 C7 C6 121.04(13)
C8 C7 H7 119.5
C7 C8 H8 120.0
C7 C8 C9 119.95(12)
C9 C8 H8 120.0
C8 C9 H9 119.5
C10 C9 C8 120.90(12)
C10 C9 H9 119.5
C9 C10 H10 120.3
C9 C10 C11 119.49(12)
C11 C10 H10 120.3
N3 C11 C6 118.82(11)
N3 C11 C10 120.98(12)
C10 C11 C6 120.20(11)
N1 C12 C13 111.44(11)
N1 C12 C17 130.65(11)
C13 C12 C17 117.91(12)
C12 C13 H13 119.0
C14 C13 C12 122.07(12)
C14 C13 H13 119.0
C13 C14 H14 120.4
C13 C14 C15 119.15(12)
C15 C14 H14 120.4
O1 C15 C14 124.69(12)
O1 C15 C16 115.48(12)
C14 C15 C16 119.82(12)
C15 C16 H16 119.5
C17 C16 C15 120.98(12)
C17 C16 H16 119.5
C12 C17 H17 120.0
C16 C17 C12 120.05(11)
C16 C17 H17 120.0
O1 C18 H18A 109.5
O1 C18 H18B 109.5
O1 C18 H18C 109.5
H18A C18 H18B 109.5
H18A C18 H18C 109.5
H18B C18 H18C 109.5
F1 B1 N2 109.70(10)
F1 B1 N3 111.90(11)
F2 B1 F1 113.16(11)
F2 B1 N2 111.75(11)
F2 B1 N3 111.40(11)
N3 B1 N2 97.97(9)

loop_
_geom_bond_atom_site_label_1
_geom_bond_atom_site_label_2
_geom_bond_distance
F1 B1 1.3714(17)
F2 B1 1.3675(16)
O1 C15 1.3554(16)
O1 C18 1.4292(18)
N1 N2 1.2937(15)
N1 C12 1.3902(17)
N2 C2 1.3799(16)
N2 B1 1.6238(17)
N3 C3 1.3534(16)
N3 C11 1.3825(15)
N3 B1 1.5504(17)
N4 C1 1.1465(17)
C1 C2 1.4161(17)
C2 C3 1.4022(18)
C3 C4 1.4197(18)
C4 H4 0.9500
C4 C5 1.3537(18)
C5 H5 0.9500
C5 C6 1.4295(18)
C6 C7 1.4035(18)
C6 C11 1.4159(18)
C7 H7 0.9500
C7 C8 1.370(2)
C8 H8 0.9500
C8 C9 1.399(2)
C9 H9 0.9500
C9 C10 1.3747(18)
C10 H10 0.9500
C10 C11 1.4027(18)
C12 C13 1.4019(17)
C12 C17 1.4144(18)
C13 H13 0.9500
C13 C14 1.3785(19)
C14 H14 0.9500
C14 C15 1.3902(19)
C15 C16 1.3994(18)
C16 H16 0.9500
C16 C17 1.3712(19)
C17 H17 0.9500
C18 H18A 0.9800
C18 H18B 0.9800
C18 H18C 0.9800

loop_
_geom_torsion_atom_site_label_1
_geom_torsion_atom_site_label_2
_geom_torsion_atom_site_label_3
_geom_torsion_atom_site_label_4
_geom_torsion
O1 C15 C16 C17 177.48(12)
N1 N2 C2 C1 5.46(18)
N1 N2 C2 C3 179.64(10)
N1 N2 B1 F1 -62.06(17)
N1 N2 B1 F2 64.27(18)
N1 N2 B1 N3 -178.82(12)
N1 C12 C13 C14 179.11(12)
N1 C12 C17 C16 -179.19(13)
N2 N1 C12 C13 177.52(11)
N2 N1 C12 C17 -2.9(2)
N2 C2 C3 N3 -1.34(15)
N2 C2 C3 C4 178.39(12)
N3 C3 C4 C5 1.41(18)
C1 C2 C3 N3 172.58(12)
C1 C2 C3 C4 -7.7(2)
C2 N2 B1 F1 115.09(11)
C2 N2 B1 F2 -118.57(11)
C2 N2 B1 N3 -1.66(12)
C2 C3 C4 C5 -178.30(12)
C3 N3 C11 C6 -0.72(17)
C3 N3 C11 C10 179.22(11)
C3 N3 B1 F1 -114.10(11)
C3 N3 B1 F2 118.11(11)
C3 N3 B1 N2 0.93(12)
C3 C4 C5 C6 -0.42(18)
C4 C5 C6 C7 179.43(12)
C4 C5 C6 C11 -1.09(18)
C5 C6 C7 C8 178.49(12)
C5 C6 C11 N3 1.65(17)
C5 C6 C11 C10 -178.29(11)
C6 C7 C8 C9 -0.1(2)
C7 C6 C11 N3 -178.85(11)
C7 C6 C11 C10 1.21(18)
C7 C8 C9 C10 1.1(2)
C8 C9 C10 C11 -0.8(2)
C9 C10 C11 N3 179.74(11)
C9 C10 C11 C6 -0.32(19)
C11 N3 C3 C2 178.92(11)
C11 N3 C3 C4 -0.84(17)
C11 N3 B1 F1 67.14(15)
C11 N3 B1 F2 -60.65(16)
C11 N3 B1 N2 -177.83(10)
C11 C6 C7 C8 -0.98(19)
C12 N1 N2 C2 -179.53(11)
C12 N1 N2 B1 -2.6(2)
C12 C13 C14 C15 -0.3(2)
C13 C12 C17 C16 0.39(18)
C13 C14 C15 O1 -177.55(13)
C13 C14 C15 C16 1.27(19)
C14 C15 C16 C17 -1.4(2)
C15 C16 C17 C12 0.59(19)
C17 C12 C13 C14 -0.56(19)
C18 O1 C15 C14 4.3(2)
C18 O1 C15 C16 -174.58(13)
B1 N2 C2 C1 -172.26(12)
B1 N2 C2 C3 1.92(14)
B1 N3 C3 C2 0.10(14)
B1 N3 C3 C4 -179.65(11)
B1 N3 C11 C6 177.92(11)
B1 N3 C11 C10 -2.14(18)
